data_7048712
loop_
_publ_author_name
'Chakraborty, Tonmoy'
'Mukherjee, Somali'
'Dasgupta, Sanchari'
'Biswas, Biplab'
'Das, Debasis'

_publ_section_title
;
 Anion-mediated bio-relevant catalytic activity of dinuclear nickel(ii)
 complexes derived from an end-off compartmental ligand.
;
_journal_issue 8
_journal_name_full 'Dalton transactions (Cambridge, England : 2003)'
_journal_page_first 2772
_journal_page_last 2784
_journal_paper_doi 10.1039/c8dt04631j
_journal_volume 48
_journal_year 2019
_chemical_formula_moiety 'C29 H35 N4 Ni2 O6 +, Br -, H2 O'
_chemical_formula_sum 'C29 H37 Br N4 Ni2 O7'
_chemical_formula_weight 750.91
_space_group_crystal_system monoclinic
_space_group_IT_number 14
_space_group_name_Hall '-P 2yn'
_space_group_name_H-M_alt 'P 1 21/n 1'
_symmetry_space_group_name_Hall '-P 2yn'
_symmetry_space_group_name_H-M 'P 1 21/n 1'
_atom_sites_solution_hydrogens mixed
_audit_creation_date 2019-01-06
_audit_creation_method
;
Olex2 1.2
(compiled 2018.05.29 svn.r3508 for OlexSys, GUI svn.r5506)
;
_audit_update_record
;
2019-01-06 deposited with the CCDC.
2019-01-24 downloaded from the CCDC.
;
_cell_angle_alpha 90
_cell_angle_beta 102.448(4)
_cell_angle_gamma 90
_cell_formula_units_Z 4
_cell_length_a 13.938(2)
_cell_length_b 13.552(2)
_cell_length_c 17.572(3)
_cell_measurement_reflns_used 500
_cell_measurement_temperature 296(2)
_cell_measurement_theta_max 27.767
_cell_measurement_theta_min 1.697
_cell_volume 3241.1(9)
_computing_cell_refinement 'BRUKER APEX II'
_computing_data_collection 'BRUKER APEX II'
_computing_data_reduction SAINT
_computing_molecular_graphics 'Olex2 (Dolomanov et al., 2009)'
_computing_publication_material 'Olex2 (Dolomanov et al., 2009)'
_computing_structure_refinement 'SHELXL-2018/3 (Sheldrick, 2018)'
_computing_structure_solution 'SHELXT-2016/1 (Sheldrick, 2016)'
_diffrn_ambient_temperature 296.15
_diffrn_measured_fraction_theta_full 1.000
_diffrn_measured_fraction_theta_max 0.995
_diffrn_measurement_device_type 'BRUKER APEX II'
_diffrn_measurement_method 'Omega scan'
_diffrn_radiation_type MoK\a
_diffrn_radiation_wavelength 0.71073
_diffrn_reflns_av_R_equivalents 0.0301
_diffrn_reflns_av_unetI/netI 0.0271
_diffrn_reflns_Laue_measured_fraction_full 1.000
_diffrn_reflns_Laue_measured_fraction_max 0.995
_diffrn_reflns_limit_h_max 17
_diffrn_reflns_limit_h_min -18
_diffrn_reflns_limit_k_max 17
_diffrn_reflns_limit_k_min -14
_diffrn_reflns_limit_l_max 22
_diffrn_reflns_limit_l_min -23
_diffrn_reflns_number 40758
_diffrn_reflns_point_group_measured_fraction_full 1.000
_diffrn_reflns_point_group_measured_fraction_max 0.995
_diffrn_reflns_theta_full 25.242
_diffrn_reflns_theta_max 27.767
_diffrn_reflns_theta_min 1.697
_exptl_absorpt_coefficient_mu 2.444
_exptl_absorpt_correction_T_max 0.660
_exptl_absorpt_correction_T_min 0.485
_exptl_absorpt_correction_type multi-scan
_exptl_absorpt_process_details
;
SADABS-2008/1 (Bruker,2008) was used for absorption correction.
wR2(int) was 0.0765 before and 0.0421 after correction.
The Ratio of minimum to maximum transmission is 0.7019.
The \l/2 correction factor is Not present.
;
_exptl_crystal_colour Green
_exptl_crystal_density_diffrn 1.539
_exptl_crystal_density_method 'not measured'
_exptl_crystal_description BLOCK
_exptl_crystal_F_000 1544.0
_exptl_crystal_size_max 0.32
_exptl_crystal_size_mid 0.25
_exptl_crystal_size_min 0.17
_exptl_transmission_factor_max 0.660
_exptl_transmission_factor_min 0.485
_refine_diff_density_max 0.459
_refine_diff_density_min -0.818
_refine_diff_density_rms 0.063
_refine_ls_extinction_method none
_refine_ls_goodness_of_fit_ref 1.020
_refine_ls_hydrogen_treatment mixed
_refine_ls_matrix_type full
_refine_ls_number_parameters 400
_refine_ls_number_reflns 7604
_refine_ls_number_restraints 6
_refine_ls_restrained_S_all 1.020
_refine_ls_R_factor_all 0.0540
_refine_ls_R_factor_gt 0.0343
_refine_ls_shift/su_max 0.008
_refine_ls_shift/su_mean 0.000
_refine_ls_structure_factor_coef Fsqd
_refine_ls_weighting_details 'w=1/[\s^2^(Fo^2^)+(0.0410P)^2^+2.0393P] where P=(Fo^2^+2Fc^2^)/3'
_refine_ls_weighting_scheme calc
_refine_ls_wR_factor_gt 0.0817
_refine_ls_wR_factor_ref 0.0891
_reflns_Friedel_coverage 0.000
_reflns_number_gt 5698
_reflns_number_total 7642
_reflns_threshold_expression 'I > 2\s(I)'
_cod_data_source_file c8dt04631j2.cif
_cod_data_source_block 3
_cod_depositor_comments 'Adding full bibliography for 7048710--7048712.cif.'
_cod_database_code 7048712
_shelx_shelxl_version_number 2018/3
_shelx_space_group_comment
;
The symmetry employed for this shelxl refinement is uniquely defined
by the following loop, which should always be used as a source of
symmetry information in preference to the above space-group names.
They are only intended as comments.
;
_shelx_estimated_absorpt_t_max 0.660
_shelx_estimated_absorpt_t_min 0.485
_olex2_refinement_description
;
1. Fixed Uiso
 At 1.2 times of:
  All C(H) groups, All C(H,H) groups
 At 1.5 times of:
  All C(H,H,H) groups, All O(H) groups, All O(H,H) groups
2. Uiso/Uaniso restraints and constraints
C1 \\sim C2: within 1.7A with sigma of 0.04 and sigma for terminal atoms of 0.08
3.a Free rotating group:
 O7(H7A,H7B)
3.b Ternary CH refined with riding coordinates:
 C2(H2)
3.c Secondary CH2 refined with riding coordinates:
 C13(H13A,H13B), C12(H12A,H12B), C28(H28A,H28B), C29(H29A,H29B)
3.d Aromatic/amide H refined with riding coordinates:
 C9(H9), C24(H24), C15(H15), C16(H16), C30(H30), C23(H23), C17(H17), C26(H26),
 C18(H18), C25(H25), C5(H5), C10(H10)
3.e Idealised Me refined as rotating group:
 C20(H20A,H20B,H20C), C1(H1A,H1B,H1C), C3(H3A,H3B,H3C), C22(H22A,H22B,H22C)
3.f Idealised tetrahedral OH refined as rotating group:
 O2(H2A)
;
_olex2_submission_special_instructions 'No special instructions were received'

loop_
_space_group_symop_operation_xyz
'x, y, z'
'-x+1/2, y+1/2, -z+1/2'
'-x, -y, -z'
'x-1/2, -y-1/2, z-1/2'

loop_
_atom_site_label
_atom_site_type_symbol
_atom_site_fract_x
_atom_site_fract_y
_atom_site_fract_z
_atom_site_U_iso_or_equiv
_atom_site_adp_type
_atom_site_occupancy
_atom_site_site_symmetry_order
_atom_site_calc_flag
_atom_site_refinement_flags_posn
_atom_site_refinement_flags_adp
Ni1 Ni 0.68484(2) 0.41912(2) 0.89638(2) 0.02984(8) Uani 1 1 d . .
C7 C 0.73154(15) 0.61247(17) 0.98171(13) 0.0303(5) Uani 1 1 d . .
O5 O 0.66230(11) 0.32608(11) 0.98650(9) 0.0316(3) Uani 1 1 d . .
Ni2 Ni 0.74849(2) 0.42464(2) 1.07484(2) 0.02863(8) Uani 1 1 d . .
N1 N 0.67718(14) 0.52683(16) 0.81805(11) 0.0363(5) Uani 1 1 d . .
O4 O 0.87262(12) 0.38324(14) 1.03796(9) 0.0412(4) Uani 1 1 d . .
O3 O 0.82864(12) 0.38610(15) 0.90777(10) 0.0436(4) Uani 1 1 d . .
O2 O 0.61583(14) 0.45456(15) 1.10999(11) 0.0405(4) Uani 1 1 d . .
H2A H 0.609733 0.416142 1.144690 0.061 Uiso 1 1 calc GR .
C27 C 0.59143(19) 0.3259(2) 0.73899(14) 0.0435(6) Uani 1 1 d . .
C9 C 0.7233(2) 0.7671(2) 0.90943(16) 0.0465(6) Uani 1 1 d . .
H9 H 0.708303 0.799933 0.861861 0.056 Uiso 1 1 calc R .
N4 N 0.64347(15) 0.30866(16) 0.81181(12) 0.0401(5) Uani 1 1 d . .
N3 N 0.78413(14) 0.31496(15) 1.15762(11) 0.0342(4) Uani 1 1 d . .
C13 C 0.8126(2) 0.4350(2) 1.26329(14) 0.0476(7) Uani 1 1 d . .
H13A H 0.840023 0.435619 1.318925 0.057 Uiso 1 1 calc R .
H13B H 0.744442 0.455311 1.255527 0.057 Uiso 1 1 calc R .
C24 C 0.6336(2) 0.1353(2) 0.7849(2) 0.0614(8) Uani 1 1 d . .
H24 H 0.647750 0.071013 0.802301 0.074 Uiso 1 1 calc R .
C2 C 0.7630(3) 0.9339(2) 0.9712(2) 0.0788(11) Uani 1 1 d . U
H2 H 0.755192 0.947770 0.915452 0.095 Uiso 1 1 calc R .
C15 C 0.8504(2) 0.2552(2) 1.28505(15) 0.0479(7) Uani 1 1 d . .
H15 H 0.873851 0.268275 1.337734 0.058 Uiso 1 1 calc R .
C20 C 0.9950(2) 0.3553(4) 0.9666(2) 0.0834(13) Uani 1 1 d . .
H20A H 1.035519 0.351661 1.018188 0.125 Uiso 1 1 calc GR .
H20B H 1.018306 0.407156 0.938114 0.125 Uiso 1 1 calc GR .
H20C H 0.997670 0.293598 0.940343 0.125 Uiso 1 1 calc GR .
C16 C 0.8504(2) 0.1609(2) 1.25812(17) 0.0537(7) Uani 1 1 d . .
H16 H 0.872875 0.109214 1.292131 0.064 Uiso 1 1 calc R .
C12 C 0.8675(2) 0.5109(2) 1.22464(14) 0.0464(6) Uani 1 1 d . .
H12A H 0.875481 0.571109 1.255189 0.056 Uiso 1 1 calc R .
H12B H 0.932458 0.485765 1.223844 0.056 Uiso 1 1 calc R .
C14 C 0.81565(17) 0.33160(19) 1.23435(14) 0.0377(6) Uani 1 1 d . .
C30 C 0.68603(17) 0.6183(2) 0.83380(14) 0.0378(6) Uani 1 1 d . .
H30 H 0.673830 0.660869 0.791306 0.045 Uiso 1 1 calc R .
C28 C 0.5676(2) 0.4307(2) 0.71595(16) 0.0527(7) Uani 1 1 d . .
H28A H 0.517345 0.453909 0.742154 0.063 Uiso 1 1 calc R .
H28B H 0.540457 0.433093 0.660300 0.063 Uiso 1 1 calc R .
C23 C 0.6638(2) 0.2146(2) 0.83301(17) 0.0511(7) Uani 1 1 d . .
H23 H 0.700261 0.202270 0.882982 0.061 Uiso 1 1 calc R .
C17 C 0.8168(2) 0.1435(2) 1.17996(17) 0.0512(7) Uani 1 1 d . .
H17 H 0.815689 0.079836 1.160003 0.061 Uiso 1 1 calc R .
C19 C 0.89001(18) 0.3765(2) 0.97183(15) 0.0425(6) Uani 1 1 d . .
C4 C 0.7545(2) 0.8216(2) 0.97561(18) 0.0523(7) Uani 1 1 d . .
C26 C 0.5612(2) 0.2485(3) 0.68750(17) 0.0562(8) Uani 1 1 d . .
H26 H 0.526406 0.261925 0.637176 0.067 Uiso 1 1 calc R .
C18 C 0.78481(19) 0.2222(2) 1.13186(15) 0.0420(6) Uani 1 1 d . .
H18 H 0.762553 0.210316 1.078858 0.050 Uiso 1 1 calc R .
C25 C 0.5817(2) 0.1537(3) 0.70983(19) 0.0618(9) Uani 1 1 d . .
H25 H 0.561283 0.102046 0.675317 0.074 Uiso 1 1 calc R .
C29 C 0.6551(2) 0.5002(2) 0.73503(14) 0.0486(7) Uani 1 1 d . .
H29A H 0.712035 0.468569 0.722177 0.058 Uiso 1 1 calc R .
H29B H 0.640982 0.559452 0.703701 0.058 Uiso 1 1 calc R .
C8 C 0.71276(17) 0.66437(18) 0.90973(14) 0.0359(5) Uani 1 1 d . .
C6 C 0.77005(17) 0.66779(18) 1.05004(14) 0.0342(5) Uani 1 1 d . .
C5 C 0.7792(2) 0.7702(2) 1.04532(16) 0.0451(6) Uani 1 1 d . .
H5 H 0.802938 0.805406 1.090929 0.054 Uiso 1 1 calc R .
O1 O 0.71385(11) 0.51777(12) 0.98443(8) 0.0327(3) Uani 1 1 d . .
C1 C 0.8610(4) 0.9716(3) 1.0064(3) 0.130(2) Uani 1 1 d . U
H1A H 0.865155 1.039979 0.993112 0.195 Uiso 1 1 calc GR .
H1B H 0.909550 0.934693 0.987178 0.195 Uiso 1 1 calc GR .
H1C H 0.872518 0.964954 1.062035 0.195 Uiso 1 1 calc GR .
C3 C 0.6774(4) 0.9823(3) 0.9926(3) 0.1173(18) Uani 1 1 d . .
H3A H 0.676022 0.966433 1.045589 0.176 Uiso 1 1 calc GR .
H3B H 0.618088 0.959406 0.958768 0.176 Uiso 1 1 calc GR .
H3C H 0.682584 1.052509 0.987330 0.176 Uiso 1 1 calc GR .
N2 N 0.81537(14) 0.53343(16) 1.14449(11) 0.0348(4) Uani 1 1 d . .
C10 C 0.80994(17) 0.62455(19) 1.12582(14) 0.0361(5) Uani 1 1 d . .
H10 H 0.834606 0.668759 1.165729 0.043 Uiso 1 1 calc R .
O6 O 0.53109(12) 0.39889(14) 0.91929(10) 0.0431(4) Uani 1 1 d . .
H2B H 0.578(2) 0.493(2) 1.0970(16) 0.042(8) Uiso 1 1 d . .
C21 C 0.56876(17) 0.33776(18) 0.96978(13) 0.0353(5) Uani 1 1 d . .
C22 C 0.5077(2) 0.2719(3) 1.00878(18) 0.0575(8) Uani 1 1 d . .
H22A H 0.505713 0.206858 0.986785 0.086 Uiso 1 1 calc GR .
H22B H 0.442234 0.297746 1.000990 0.086 Uiso 1 1 calc GR .
H22C H 0.536157 0.268727 1.063587 0.086 Uiso 1 1 calc GR .
O7 O 0.8921(2) 0.3796(2) 0.76246(14) 0.0831(8) Uani 1 1 d . .
H7A H 0.934803 0.334712 0.763475 0.125 Uiso 1 1 d G .
H7B H 0.871311 0.378142 0.804541 0.125 Uiso 1 1 d G .
Br1 Br 0.55373(2) 0.32375(3) 1.24761(2) 0.07341(13) Uani 1 1 d . .

loop_
_atom_site_aniso_label
_atom_site_aniso_U_11
_atom_site_aniso_U_22
_atom_site_aniso_U_33
_atom_site_aniso_U_23
_atom_site_aniso_U_13
_atom_site_aniso_U_12
Ni1 0.03083(15) 0.03240(17) 0.02573(14) -0.00024(12) 0.00487(11) 0.00139(12)
C7 0.0264(11) 0.0282(12) 0.0372(12) -0.0001(9) 0.0094(9) 0.0014(9)
O5 0.0281(8) 0.0327(9) 0.0330(8) -0.0002(7) 0.0046(6) 0.0013(7)
Ni2 0.03054(15) 0.02958(16) 0.02497(14) 0.00117(11) 0.00418(11) 0.00205(12)
N1 0.0374(11) 0.0420(13) 0.0283(10) 0.0027(9) 0.0043(8) -0.0012(9)
O4 0.0310(8) 0.0581(12) 0.0351(9) 0.0048(8) 0.0082(7) 0.0065(8)
O3 0.0319(9) 0.0652(12) 0.0348(9) -0.0011(8) 0.0093(7) 0.0060(8)
O2 0.0406(10) 0.0414(11) 0.0423(10) 0.0089(8) 0.0147(8) 0.0125(9)
C27 0.0398(13) 0.0561(17) 0.0353(13) -0.0069(12) 0.0097(11) -0.0079(12)
C9 0.0523(16) 0.0385(15) 0.0483(15) 0.0092(12) 0.0098(12) -0.0021(12)
N4 0.0398(11) 0.0445(13) 0.0367(11) -0.0074(9) 0.0098(9) 0.0008(10)
N3 0.0342(10) 0.0378(12) 0.0305(10) 0.0061(8) 0.0068(8) 0.0051(8)
C13 0.0582(17) 0.0572(18) 0.0252(12) 0.0010(11) 0.0043(11) 0.0063(14)
C24 0.069(2) 0.0445(18) 0.075(2) -0.0139(16) 0.0251(17) 0.0036(15)
C2 0.119(3) 0.0346(18) 0.081(3) -0.0002(16) 0.017(2) -0.0080(19)
C15 0.0490(15) 0.0621(19) 0.0317(13) 0.0148(12) 0.0065(11) 0.0029(13)
C20 0.0398(17) 0.156(4) 0.058(2) 0.014(2) 0.0171(15) 0.025(2)
C16 0.0543(17) 0.0548(19) 0.0512(16) 0.0259(14) 0.0100(13) 0.0092(14)
C12 0.0485(15) 0.0508(17) 0.0339(13) -0.0039(12) -0.0042(11) -0.0009(13)
C14 0.0348(12) 0.0465(15) 0.0325(12) 0.0068(11) 0.0085(10) 0.0029(11)
C30 0.0342(12) 0.0440(15) 0.0349(12) 0.0096(11) 0.0067(10) 0.0013(11)
C28 0.0533(17) 0.062(2) 0.0358(14) 0.0002(13) -0.0050(12) -0.0041(14)
C23 0.0590(17) 0.0440(16) 0.0496(16) -0.0086(13) 0.0102(13) 0.0095(13)
C17 0.0579(17) 0.0360(15) 0.0581(17) 0.0130(13) 0.0090(14) 0.0041(13)
C19 0.0342(13) 0.0548(17) 0.0404(14) 0.0047(12) 0.0121(11) 0.0061(12)
C4 0.0622(18) 0.0310(15) 0.0627(18) 0.0035(13) 0.0116(15) -0.0046(13)
C26 0.0557(18) 0.069(2) 0.0433(15) -0.0168(14) 0.0096(13) -0.0112(15)
C18 0.0472(15) 0.0386(15) 0.0386(13) 0.0060(11) 0.0055(11) 0.0011(12)
C25 0.0641(19) 0.064(2) 0.062(2) -0.0299(17) 0.0241(16) -0.0147(16)
C29 0.0644(18) 0.0508(17) 0.0296(13) 0.0045(12) 0.0082(12) -0.0064(14)
C8 0.0338(12) 0.0345(13) 0.0405(13) 0.0058(10) 0.0104(10) 0.0013(10)
C6 0.0321(12) 0.0322(13) 0.0391(13) -0.0033(10) 0.0093(10) -0.0014(10)
C5 0.0490(15) 0.0349(14) 0.0515(15) -0.0111(12) 0.0109(12) -0.0075(12)
O1 0.0411(9) 0.0287(9) 0.0268(8) 0.0007(6) 0.0043(6) -0.0018(7)
C1 0.163(5) 0.066(3) 0.180(5) -0.029(3) 0.079(4) -0.058(3)
C3 0.180(5) 0.045(2) 0.144(4) 0.001(3) 0.074(4) 0.015(3)
N2 0.0339(10) 0.0410(12) 0.0283(10) -0.0019(9) 0.0042(8) -0.0012(9)
C10 0.0337(12) 0.0388(15) 0.0356(12) -0.0094(11) 0.0071(10) -0.0061(10)
O6 0.0389(9) 0.0509(11) 0.0372(9) 0.0028(8) 0.0030(7) 0.0109(8)
C21 0.0355(13) 0.0370(14) 0.0334(12) -0.0047(10) 0.0075(10) -0.0013(10)
C22 0.0464(16) 0.070(2) 0.0582(18) 0.0055(16) 0.0157(13) -0.0168(15)
O7 0.092(2) 0.106(2) 0.0562(14) -0.0021(14) 0.0259(13) 0.0202(16)
Br1 0.05419(19) 0.0929(3) 0.0741(2) 0.0427(2) 0.01602(16) 0.01592(17)

loop_
_atom_type_symbol
_atom_type_description
_atom_type_scat_dispersion_real
_atom_type_scat_dispersion_imag
_atom_type_scat_source
C C 0.0033 0.0016 'International Tables Vol C Tables 4.2.6.8 and 6.1.1.4'
H H 0.0000 0.0000 'International Tables Vol C Tables 4.2.6.8 and 6.1.1.4'
N N 0.0061 0.0033 'International Tables Vol C Tables 4.2.6.8 and 6.1.1.4'
O O 0.0106 0.0060 'International Tables Vol C Tables 4.2.6.8 and 6.1.1.4'
Ni Ni 0.3393 1.1124 'International Tables Vol C Tables 4.2.6.8 and 6.1.1.4'
Br Br -0.2901 2.4595 'International Tables Vol C Tables 4.2.6.8 and 6.1.1.4'

loop_
_geom_angle_atom_site_label_1
_geom_angle_atom_site_label_2
_geom_angle_atom_site_label_3
_geom_angle
O5 Ni1 O6 59.72(6)
N1 Ni1 O5 164.99(7)
N1 Ni1 O3 97.75(8)
N1 Ni1 N4 93.88(9)
N1 Ni1 O1 90.94(8)
N1 Ni1 O6 107.30(7)
O3 Ni1 O5 95.67(7)
O3 Ni1 N4 91.57(8)
O3 Ni1 O6 154.88(7)
N4 Ni1 O5 92.45(8)
N4 Ni1 O6 85.07(7)
O1 Ni1 O5 81.81(6)
O1 Ni1 O3 92.31(7)
O1 Ni1 N4 173.36(8)
O1 Ni1 O6 89.14(6)
C6 C7 C8 117.1(2)
O1 C7 C8 121.2(2)
O1 C7 C6 121.8(2)
Ni1 O5 Ni2 91.14(6)
C21 O5 Ni1 93.62(14)
C21 O5 Ni2 117.41(14)
O4 Ni2 O5 88.88(7)
O4 Ni2 O2 174.90(8)
O4 Ni2 N3 86.24(7)
O2 Ni2 O5 86.76(7)
N3 Ni2 O5 94.13(7)
N3 Ni2 O2 91.43(8)
O1 Ni2 O5 79.71(6)
O1 Ni2 O4 89.85(7)
O1 Ni2 O2 91.97(7)
O1 Ni2 N3 172.77(7)
O1 Ni2 N2 91.24(7)
N2 Ni2 O5 170.29(7)
N2 Ni2 O4 94.64(8)
N2 Ni2 O2 90.08(8)
N2 Ni2 N3 95.13(8)
C30 N1 Ni1 125.16(16)
C30 N1 C29 116.5(2)
C29 N1 Ni1 118.29(17)
C19 O4 Ni2 131.62(16)
C19 O3 Ni1 125.22(16)
Ni2 O2 H2A 109.5
Ni2 O2 H2B 131(2)
H2A O2 H2B 119.8
N4 C27 C28 117.7(2)
N4 C27 C26 120.8(3)
C26 C27 C28 121.5(3)
C4 C9 H9 118.4
C4 C9 C8 123.3(3)
C8 C9 H9 118.4
C27 N4 Ni1 123.87(19)
C23 N4 Ni1 118.14(17)
C23 N4 C27 117.8(2)
C14 N3 Ni2 124.28(17)
C18 N3 Ni2 117.18(16)
C18 N3 C14 118.2(2)
H13A C13 H13B 107.5
C12 C13 H13A 108.5
C12 C13 H13B 108.5
C14 C13 H13A 108.5
C14 C13 H13B 108.5
C14 C13 C12 115.3(2)
C23 C24 H24 120.9
C23 C24 C25 118.2(3)
C25 C24 H24 120.9
C4 C2 H2 104.3
C1 C2 H2 104.3
C1 C2 C4 113.6(4)
C1 C2 C3 117.9(4)
C3 C2 H2 104.3
C3 C2 C4 110.7(3)
C16 C15 H15 119.8
C16 C15 C14 120.3(3)
C14 C15 H15 119.8
H20A C20 H20B 109.5
H20A C20 H20C 109.5
H20B C20 H20C 109.5
C19 C20 H20A 109.5
C19 C20 H20B 109.5
C19 C20 H20C 109.5
C15 C16 H16 120.6
C15 C16 C17 118.9(3)
C17 C16 H16 120.6
C13 C12 H12A 109.2
C13 C12 H12B 109.2
H12A C12 H12B 107.9
N2 C12 C13 112.0(2)
N2 C12 H12A 109.2
N2 C12 H12B 109.2
N3 C14 C13 118.1(2)
N3 C14 C15 120.9(3)
C15 C14 C13 121.0(2)
N1 C30 H30 116.0
N1 C30 C8 128.0(2)
C8 C30 H30 116.0
C27 C28 H28A 108.7
C27 C28 H28B 108.7
C27 C28 C29 114.1(2)
H28A C28 H28B 107.6
C29 C28 H28A 108.7
C29 C28 H28B 108.7
N4 C23 C24 123.6(3)
N4 C23 H23 118.2
C24 C23 H23 118.2
C16 C17 H17 120.7
C16 C17 C18 118.5(3)
C18 C17 H17 120.7
O4 C19 O3 126.5(2)
O4 C19 C20 117.2(2)
O3 C19 C20 116.3(2)
C9 C4 C2 120.5(3)
C9 C4 C5 117.0(3)
C5 C4 C2 122.5(3)
C27 C26 H26 119.6
C25 C26 C27 120.7(3)
C25 C26 H26 119.6
N3 C18 C17 123.1(2)
N3 C18 H18 118.4
C17 C18 H18 118.4
C24 C25 H25 120.6
C26 C25 C24 118.8(3)
C26 C25 H25 120.6
N1 C29 C28 110.9(2)
N1 C29 H29A 109.4
N1 C29 H29B 109.4
C28 C29 H29A 109.4
C28 C29 H29B 109.4
H29A C29 H29B 108.0
C7 C8 C30 124.6(2)
C9 C8 C7 119.7(2)
C9 C8 C30 115.6(2)
C7 C6 C10 124.3(2)
C5 C6 C7 119.8(2)
C5 C6 C10 115.7(2)
C4 C5 C6 122.9(3)
C4 C5 H5 118.6
C6 C5 H5 118.6
C7 O1 Ni1 128.98(14)
C7 O1 Ni2 129.11(14)
Ni2 O1 Ni1 99.48(7)
C2 C1 H1A 109.5
C2 C1 H1B 109.5
C2 C1 H1C 109.5
H1A C1 H1B 109.5
H1A C1 H1C 109.5
H1B C1 H1C 109.5
C2 C3 H3A 109.5
C2 C3 H3B 109.5
C2 C3 H3C 109.5
H3A C3 H3B 109.5
H3A C3 H3C 109.5
H3B C3 H3C 109.5
C12 N2 Ni2 119.92(17)
C10 N2 Ni2 123.97(16)
C10 N2 C12 115.9(2)
C6 C10 H10 116.0
N2 C10 C6 128.1(2)
N2 C10 H10 116.0
C21 O6 Ni1 86.44(14)
O5 C21 C22 118.1(2)
O6 C21 O5 119.8(2)
O6 C21 C22 122.0(2)
C21 C22 H22A 109.5
C21 C22 H22B 109.5
C21 C22 H22C 109.5
H22A C22 H22B 109.5
H22A C22 H22C 109.5
H22B C22 H22C 109.5
H7A O7 H7B 109.5

loop_
_geom_bond_atom_site_label_1
_geom_bond_atom_site_label_2
_geom_bond_distance
Ni1 O5 2.1001(16)
Ni1 N1 1.993(2)
Ni1 O3 2.0211(17)
Ni1 N4 2.101(2)
Ni1 O1 2.0187(16)
Ni1 O6 2.2807(18)
C7 C8 1.421(3)
C7 C6 1.419(3)
C7 O1 1.310(3)
O5 Ni2 2.1984(15)
O5 C21 1.283(3)
Ni2 O4 2.0521(17)
Ni2 O2 2.1112(18)
Ni2 N3 2.0642(19)
Ni2 O1 2.0047(15)
Ni2 N2 2.012(2)
N1 C30 1.270(3)
N1 C29 1.470(3)
O4 C19 1.241(3)
O3 C19 1.265(3)
O2 H2A 0.8200
O2 H2B 0.75(3)
C27 N4 1.348(3)
C27 C28 1.494(4)
C27 C26 1.390(4)
C9 H9 0.9300
C9 C4 1.367(4)
C9 C8 1.400(4)
N4 C23 1.341(4)
N3 C14 1.344(3)
N3 C18 1.337(3)
C13 H13A 0.9700
C13 H13B 0.9700
C13 C12 1.526(4)
C13 C14 1.495(4)
C24 H24 0.9300
C24 C23 1.377(4)
C24 C25 1.383(5)
C2 H2 0.9800
C2 C4 1.530(4)
C2 C1 1.465(6)
C2 C3 1.479(6)
C15 H15 0.9300
C15 C16 1.363(4)
C15 C14 1.383(4)
C20 H20A 0.9600
C20 H20B 0.9600
C20 H20C 0.9600
C20 C19 1.513(4)
C16 H16 0.9300
C16 C17 1.373(4)
C12 H12A 0.9700
C12 H12B 0.9700
C12 N2 1.471(3)
C30 H30 0.9300
C30 C8 1.447(3)
C28 H28A 0.9700
C28 H28B 0.9700
C28 C29 1.520(4)
C23 H23 0.9300
C17 H17 0.9300
C17 C18 1.374(4)
C4 C5 1.386(4)
C26 H26 0.9300
C26 C25 1.356(5)
C18 H18 0.9300
C25 H25 0.9300
C29 H29A 0.9700
C29 H29B 0.9700
C6 C5 1.398(4)
C6 C10 1.451(3)
C5 H5 0.9300
C1 H1A 0.9600
C1 H1B 0.9600
C1 H1C 0.9600
C3 H3A 0.9600
C3 H3B 0.9600
C3 H3C 0.9600
N2 C10 1.276(3)
C10 H10 0.9300
O6 C21 1.244(3)
C21 C22 1.497(4)
C22 H22A 0.9600
C22 H22B 0.9600
C22 H22C 0.9600
O7 H7A 0.8491
O7 H7B 0.8503

loop_
_geom_hbond_atom_site_label_D
_geom_hbond_atom_site_label_H
_geom_hbond_atom_site_label_A
_geom_hbond_distance_DH
_geom_hbond_distance_HA
_geom_hbond_distance_DA
_geom_hbond_angle_DHA
_geom_hbond_site_symmetry_A
_geom_hbond_publ_flag
C23 H23 O5 0.93 2.61 3.095(3) 113.0 . yes
C18 H18 O5 0.93 2.46 3.089(3) 124.7 . yes
O2 H2B O6 0.75(3) 2.08(3) 2.819(3) 170(3) 3_667 yes
